data_2011667
loop_
_publ_author_name
'Paix\~ao, J. A.'
'Matos Beja, A.'
'Ramos Silva, M.'
'Alte da Veiga, L.'
'Serra, A.C.'

_publ_section_title
;
 2,4-Dibromo-3-methoxy-6-nitrobenzaldeyde: effect of substituents on
 ring geometry
;
_journal_issue 12
_journal_name_full 'Acta Crystallographica Section C'
_journal_page_first 1501
_journal_page_last 1502
_journal_paper_doi 10.1107/S0108270100012853
_journal_volume 56
_journal_year 2000
_chemical_formula_moiety 'C8 H5 Br2 N1 O4'
_chemical_formula_sum 'C8 H5 Br2 N O4'
_chemical_formula_weight 338.95
_chemical_melting_point 384
_chemical_name_systematic
;
2,4-dibromo-3-methoxy-6-nitrobenzaldehyde
;
_space_group_IT_number 14
_symmetry_cell_setting monoclinic
_symmetry_space_group_name_Hall '-P 2yn'
_symmetry_space_group_name_H-M 'P 1 21/n 1'
_audit_creation_method SHELXL97
_cell_angle_alpha 90.00
_cell_angle_beta 95.847(13)
_cell_angle_gamma 90.00
_cell_formula_units_Z 4
_cell_length_a 4.3048(10)
_cell_length_b 18.108(3)
_cell_length_c 13.3152(17)
_cell_measurement_reflns_used 25
_cell_measurement_temperature 293(2)
_cell_measurement_theta_max 15.75
_cell_measurement_theta_min 9.27
_cell_volume 1032.5(3)
_computing_cell_refinement 'CAD-4 Software'
_computing_data_collection 'CAD-4 Software (Enraf-Nonius, 1989)'
_computing_data_reduction 'HELENA (Spek, 1997)'
_computing_molecular_graphics 'ORTEPII (Johnson, 1976)'
_computing_publication_material SHELXL97
_computing_structure_refinement SHELXL97
_computing_structure_solution 'SHELXS97 (Sheldrick, 1997)'
_diffrn_ambient_temperature 293(2)
_diffrn_measured_fraction_theta_full .948
_diffrn_measured_fraction_theta_max .948
_diffrn_measurement_device_type 'Enraf-Nonius CAD-4'
_diffrn_measurement_method 'profile data from \w-2\q scans'
_diffrn_radiation_monochromator graphite
_diffrn_radiation_source 'fine-focus sealed tube'
_diffrn_radiation_type MoK\a
_diffrn_radiation_wavelength .71073
_diffrn_reflns_av_R_equivalents .043
_diffrn_reflns_av_sigmaI/netI .061
_diffrn_reflns_limit_h_max 5
_diffrn_reflns_limit_h_min 0
_diffrn_reflns_limit_k_max 23
_diffrn_reflns_limit_k_min 0
_diffrn_reflns_limit_l_max 15
_diffrn_reflns_limit_l_min -17
_diffrn_reflns_number 2524
_diffrn_reflns_theta_full 27.47
_diffrn_reflns_theta_max 27.47
_diffrn_reflns_theta_min 3.08
_diffrn_standards_decay_% 4.7
_diffrn_standards_interval_time 180
_diffrn_standards_number 3
_exptl_absorpt_coefficient_mu 7.843
_exptl_absorpt_correction_T_max .955
_exptl_absorpt_correction_T_min .486
_exptl_absorpt_correction_type \y-scan
_exptl_absorpt_process_details '(North et al., 1968)'
_exptl_crystal_colour colourless
_exptl_crystal_density_diffrn 2.180
_exptl_crystal_density_method 'not measured'
_exptl_crystal_description plate
_exptl_crystal_F_000 648
_exptl_crystal_size_max .44
_exptl_crystal_size_mid .22
_exptl_crystal_size_min .17
_refine_diff_density_max .43
_refine_diff_density_min -.58
_refine_ls_extinction_method none
_refine_ls_goodness_of_fit_ref .981
_refine_ls_hydrogen_treatment constr
_refine_ls_matrix_type full
_refine_ls_number_parameters 137
_refine_ls_number_reflns 2255
_refine_ls_number_restraints 0
_refine_ls_restrained_S_all .981
_refine_ls_R_factor_all .113
_refine_ls_R_factor_gt .035
_refine_ls_shift/su_max <0.001
_refine_ls_shift/su_mean .000
_refine_ls_structure_factor_coef Fsqd
_refine_ls_weighting_details 'calc w = 1/[\s^2^(Fo^2^)+(0.0436P)^2^+1.3920P] where P=(Fo^2^+2Fc^2^)/3'
_refine_ls_weighting_scheme calc
_refine_ls_wR_factor_ref .099
_reflns_number_gt 1238
_reflns_number_total 2255
_reflns_threshold_expression I>2\s(I)
_cod_data_source_file sk1420.cif
_cod_data_source_block I
_cod_original_sg_symbol_H-M 'P 21/n'
_cod_original_formula_sum 'C8 H5 Br2 N1 O4'
_cod_database_code 2011667
_cod_database_fobs_code 2011667

loop_
_symmetry_equiv_pos_as_xyz
'x, y, z'
'-x+1/2, y+1/2, -z+1/2'
'-x, -y, -z'
'x-1/2, -y-1/2, z-1/2'

loop_
_atom_site_label
_atom_site_fract_x
_atom_site_fract_y
_atom_site_fract_z
_atom_site_U_iso_or_equiv
_atom_site_adp_type
_atom_site_calc_flag
_atom_site_refinement_flags
_atom_site_occupancy
_atom_site_disorder_assembly
_atom_site_disorder_group
_atom_site_type_symbol
Br1 .35548(13) .41099(3) .05964(4) .0580(2) Uani d . 1 . . Br
Br2 -.11415(16) .25205(4) .37595(5) .0764(2) Uani d . 1 . . Br
O1 .4495(9) .5668(2) .1683(3) .0725(12) Uani d . 1 . . O
O2 .0279(11) .5964(2) .3504(4) .0887(14) Uani d . 1 . . O
O3 -.2975(11) .5376(3) .4320(3) .0831(13) Uani d . 1 . . O
O4 .1957(8) .28069(19) .1807(3) .0566(9) Uani d . 1 . . O
N1 -.1103(11) .5408(3) .3706(3) .0566(11) Uani d . 1 . . N
C1 .1137(11) .4779(3) .2296(3) .0410(11) Uani d . 1 . . C
C2 .1789(10) .4115(3) .1844(3) .0393(10) Uani d . 1 . . C
C3 .1095(11) .3429(3) .2252(4) .0410(11) Uani d . 1 . . C
C4 -.0362(12) .3428(3) .3149(4) .0490(13) Uani d . 1 . . C
C5 -.1129(11) .4072(3) .3600(3) .0495(12) Uani d . 1 . . C
H5 -.2152 .4064 .4183 .059 Uiso calc R 1 . . H
C6 -.0364(11) .4724(3) .3179(4) .0448(12) Uani d . 1 . . C
C7 .1899(13) .5503(3) .1842(4) .0531(13) Uani d . 1 . . C
H7 .0292 .5838 .1676 .064 Uiso calc R 1 . . H
C8 -.0426(14) .2390(3) .1242(5) .0749(18) Uani d . 1 . . C
H8A -.2197 .2347 .1622 .112 Uiso calc R 1 . . H
H8B .0353 .1907 .1109 .112 Uiso calc R 1 . . H
H8C -.1041 .2637 .0615 .112 Uiso calc R 1 . . H

loop_
_atom_site_aniso_label
_atom_site_aniso_U_11
_atom_site_aniso_U_22
_atom_site_aniso_U_33
_atom_site_aniso_U_12
_atom_site_aniso_U_13
_atom_site_aniso_U_23
Br1 .0590(3) .0597(4) .0588(3) -.0008(3) .0234(2) .0022(3)
Br2 .0922(5) .0586(4) .0783(4) -.0171(3) .0079(3) .0285(3)
O1 .057(2) .052(2) .111(3) -.009(2) .022(2) .011(2)
O2 .083(3) .055(3) .131(4) -.010(3) .027(3) -.025(3)
O3 .099(3) .082(3) .073(3) .012(3) .029(3) -.013(2)
O4 .051(2) .0405(19) .080(3) .0027(18) .0135(19) -.0077(19)
N1 .052(3) .056(3) .061(3) .000(2) .002(2) -.007(2)
C1 .037(3) .038(3) .048(3) -.001(2) .002(2) .006(2)
C2 .033(2) .042(3) .044(2) .002(2) .0070(18) .003(2)
C3 .032(2) .038(3) .052(3) .001(2) -.002(2) .003(2)
C4 .047(3) .047(3) .052(3) -.009(2) .002(2) .014(2)
C5 .056(3) .051(3) .042(3) -.010(3) .008(2) .002(2)
C6 .038(3) .049(3) .047(3) .002(2) .002(2) -.005(2)
C7 .047(3) .044(3) .068(4) -.003(3) .005(3) .007(3)
C8 .055(4) .063(4) .106(5) .003(3) .006(3) -.032(4)

loop_
_atom_type_symbol
_atom_type_description
_atom_type_scat_dispersion_real
_atom_type_scat_dispersion_imag
_atom_type_scat_source
C C .0033 .0016 'International Tables Vol C Tables 4.2.6.8 and 6.1.1.4'
H H .0000 .0000 'International Tables Vol C Tables 4.2.6.8 and 6.1.1.4'
Br Br -.2901 2.4595 'International Tables Vol C Tables 4.2.6.8 and 6.1.1.4'
N N .0061 .0033 'International Tables Vol C Tables 4.2.6.8 and 6.1.1.4'
O O .0106 .0060 'International Tables Vol C Tables 4.2.6.8 and 6.1.1.4'

loop_
_geom_angle_atom_site_label_1
_geom_angle_atom_site_label_2
_geom_angle_atom_site_label_3
_geom_angle
_geom_angle_publ_flag
C3 O4 C8 117.4(4) ?
O3 N1 O2 124.4(5) ?
O3 N1 C6 118.3(5) ?
O2 N1 C6 117.2(5) ?
C2 C1 C6 115.8(4) yes
C2 C1 C7 121.5(4) ?
C6 C1 C7 122.7(5) ?
C1 C2 C3 122.7(4) yes
C1 C2 Br1 120.2(3) ?
C3 C2 Br1 117.1(3) ?
O4 C3 C2 119.5(4) ?
O4 C3 C4 122.9(4) ?
C2 C3 C4 117.5(4) yes
C5 C4 C3 121.5(4) yes
C5 C4 Br2 119.6(4) ?
C3 C4 Br2 118.9(4) ?
C6 C5 C4 118.6(4) yes
C6 C5 H5 120.7 ?
C4 C5 H5 120.7 ?
C5 C6 C1 123.9(5) yes
C5 C6 N1 117.4(4) ?
C1 C6 N1 118.7(5) ?
O1 C7 C1 122.6(5) ?
O1 C7 H7 118.7 ?
C1 C7 H7 118.7 ?
O4 C8 H8A 109.5 ?
O4 C8 H8B 109.5 ?
H8A C8 H8B 109.5 ?
O4 C8 H8C 109.5 ?
H8A C8 H8C 109.5 ?
H8B C8 H8C 109.5 ?

loop_
_geom_bond_atom_site_label_1
_geom_bond_atom_site_label_2
_geom_bond_site_symmetry_2
_geom_bond_distance
_geom_bond_publ_flag
Br1 C2 . 1.896(4) ?
Br2 C4 . 1.879(5) ?
O1 C7 . 1.196(6) ?
O2 N1 . 1.214(6) ?
O3 N1 . 1.207(6) ?
O4 C3 . 1.342(6) ?
O4 C8 . 1.425(7) ?
N1 C6 . 1.473(7) ?
C1 C2 . 1.386(6) yes
C1 C6 . 1.401(6) ?
C1 C7 . 1.495(7) ?
C2 C3 . 1.402(6) yes
C3 C4 . 1.404(7) yes
C4 C5 . 1.367(7) yes
C5 C6 . 1.363(7) yes
C5 H5 . .9300 ?
C7 H7 . .9300 ?
C8 H8A . .9600 ?
C8 H8B . .9600 ?
C8 H8C . .9600 ?

loop_
_geom_hbond_atom_site_label_D
_geom_hbond_atom_site_label_H
_geom_hbond_atom_site_label_A
_geom_hbond_site_symmetry_A
_geom_hbond_distance_DH
_geom_hbond_distance_HA
_geom_hbond_distance_DA
_geom_hbond_angle_DHA
C7 H7 O1 1_455 .93 2.52 3.187(6) 129.3
C8 H8A Br2 . .96 2.85 3.406(7) 117.5
C8 H8B O2 2_545 .96 2.55 3.397(8) 146.8

loop_
_geom_torsion_atom_site_label_1
_geom_torsion_atom_site_label_2
_geom_torsion_atom_site_label_3
_geom_torsion_atom_site_label_4
_geom_torsion
_geom_torsion_publ_flag
C6 C1 C2 C3 -2.0(6) ?
C7 C1 C2 C3 -179.9(5) ?
C6 C1 C2 Br1 175.7(3) ?
C7 C1 C2 Br1 -2.2(6) ?
C8 O4 C3 C2 -105.6(6) ?
C8 O4 C3 C4 77.5(7) yes
C1 C2 C3 O4 -176.1(4) ?
Br1 C2 C3 O4 6.2(6) ?
C1 C2 C3 C4 1.0(7) ?
Br1 C2 C3 C4 -176.8(3) ?
O4 C3 C4 C5 178.1(5) ?
C2 C3 C4 C5 1.1(7) ?
O4 C3 C4 Br2 .2(7) ?
C2 C3 C4 Br2 -176.8(3) ?
C3 C4 C5 C6 -2.0(7) ?
Br2 C4 C5 C6 175.9(4) ?
C4 C5 C6 C1 .9(7) ?
C4 C5 C6 N1 -177.5(4) ?
C2 C1 C6 C5 1.1(7) ?
C7 C1 C6 C5 178.9(5) ?
C2 C1 C6 N1 179.4(4) ?
C7 C1 C6 N1 -2.7(7) ?
O3 N1 C6 C5 -17.9(7) yes
O2 N1 C6 C5 160.6(5) ?
O3 N1 C6 C1 163.6(5) ?
O2 N1 C6 C1 -17.9(7) ?
C2 C1 C7 O1 -58.5(7) yes
C6 C1 C7 O1 123.7(6) ?

loop_
_cod_related_entry_id
_cod_related_entry_database
_cod_related_entry_code
1 ChemSpider 21105818
